data_2239733
loop_
_publ_author_name
'Seebacher, Werner'
'Weis, Robert'
'Faist, Johanna'
'Saf, Robert'
'Belaj, Ferdinand'

_publ_section_title
;
 3\b-Hydroxy-28-norolea-12,17-dien-11-one
;
_journal_coeditor_code FY2111
_journal_issue 8
_journal_name_full 'Acta Crystallographica Section E'
_journal_page_first o842
_journal_paper_doi 10.1107/S1600536814014998
_journal_volume 70
_journal_year 2014
_chemical_formula_iupac 'C29 H44 O2'
_chemical_formula_moiety 'C29 H44 O2'
_chemical_formula_sum 'C29 H44 O2'
_chemical_formula_weight 424.64
_chemical_melting_point_gt 470
_chemical_melting_point_lt 473
_chemical_name_systematic
;
3\b-Hydroxy-28-norolea-12,17-dien-11-one
;
_space_group_IT_number 4
_symmetry_cell_setting monoclinic
_symmetry_space_group_name_Hall 'P 2yb'
_symmetry_space_group_name_H-M 'P 1 21 1'
_atom_sites_solution_hydrogens geom
_atom_sites_solution_primary direct
_atom_sites_solution_secondary difmap
_cell_angle_alpha 90.00
_cell_angle_beta 104.448(2)
_cell_angle_gamma 90.00
_cell_formula_units_Z 4
_cell_length_a 12.2678(5)
_cell_length_b 16.0544(6)
_cell_length_c 12.9903(5)
_cell_measurement_reflns_used 7273
_cell_measurement_temperature 100(2)
_cell_measurement_theta_max 26.43
_cell_measurement_theta_min 2.54
_cell_volume 2477.55(17)
_computing_cell_refinement 'SAINT (Bruker, 2010)'
_computing_data_collection 'APEX2 (Bruker, 2010)'
_computing_data_reduction 'SAINT (Bruker, 2010)'
_computing_molecular_graphics 'modified ORTEP (Johnson, 1965)'
_computing_publication_material 'SHELXL97 (Sheldrick, 2008)'
_computing_structure_refinement 'SHELXL97 (Sheldrick, 2008)'
_computing_structure_solution 'SHELXS97 (Sheldrick, 2008)'
_diffrn_ambient_temperature 100(2)
_diffrn_measured_fraction_theta_full 0.993
_diffrn_measured_fraction_theta_max 0.993
_diffrn_measurement_device_type 'Bruker APEXII CCD'
_diffrn_measurement_method '\f and \w scans'
_diffrn_radiation_monochromator graphite
_diffrn_radiation_source 'fine-focus sealed tube'
_diffrn_radiation_type MoK\a
_diffrn_radiation_wavelength 0.71073
_diffrn_reflns_av_R_equivalents 0.0314
_diffrn_reflns_av_sigmaI/netI 0.0360
_diffrn_reflns_limit_h_max 15
_diffrn_reflns_limit_h_min -15
_diffrn_reflns_limit_k_max 20
_diffrn_reflns_limit_k_min -19
_diffrn_reflns_limit_l_max 14
_diffrn_reflns_limit_l_min -16
_diffrn_reflns_number 15485
_diffrn_reflns_theta_full 26.50
_diffrn_reflns_theta_max 26.50
_diffrn_reflns_theta_min 2.41
_diffrn_standards_number 0
_exptl_absorpt_coefficient_mu 0.069
_exptl_absorpt_correction_T_max 0.7454
_exptl_absorpt_correction_T_min 0.5376
_exptl_absorpt_correction_type multi-scan
_exptl_absorpt_process_details '(SADABS; Bruker, 2010)'
_exptl_crystal_colour 'pale yellow'
_exptl_crystal_density_diffrn 1.138
_exptl_crystal_density_method 'not measured'
_exptl_crystal_description block
_exptl_crystal_F_000 936
_exptl_crystal_size_max 0.38
_exptl_crystal_size_mid 0.35
_exptl_crystal_size_min 0.27
_refine_diff_density_max 0.222
_refine_diff_density_min -0.176
_refine_ls_extinction_method none
_refine_ls_goodness_of_fit_ref 1.035
_refine_ls_hydrogen_treatment mixed
_refine_ls_matrix_type full
_refine_ls_number_parameters 685
_refine_ls_number_reflns 5293
_refine_ls_number_restraints 31
_refine_ls_restrained_S_all 1.032
_refine_ls_R_factor_all 0.0474
_refine_ls_R_factor_gt 0.0378
_refine_ls_shift/su_max 0.001
_refine_ls_shift/su_mean 0.000
_refine_ls_structure_factor_coef Fsqd
_refine_ls_weighting_details 'calc w=1/[\s^2^(Fo^2^)+(0.0597P)^2^+0.4012P] where P=(Fo^2^+2Fc^2^)/3'
_refine_ls_weighting_scheme calc
_refine_ls_wR_factor_gt 0.0948
_refine_ls_wR_factor_ref 0.1025
_reflns_number_gt 4654
_reflns_number_total 5293
_reflns_threshold_expression I>2sigma(I)
_cod_data_source_file fy2111sup1.cf
_cod_data_source_block I
_cod_original_sg_symbol_H-M 'P 21'
_cod_database_code 2239733
_cod_database_fobs_code 2239733

loop_
_symmetry_equiv_pos_as_xyz
'x, y, z'
'-x, y+1/2, -z'

loop_
_atom_site_type_symbol
_atom_site_label
_atom_site_fract_x
_atom_site_fract_y
_atom_site_fract_z
_atom_site_U_iso_or_equiv
_atom_site_adp_type
_atom_site_calc_flag
_atom_site_refinement_flags
_atom_site_occupancy
_atom_site_symmetry_multiplicity
_atom_site_disorder_assembly
_atom_site_disorder_group
C C1 0.56673(19) 0.70580(14) 0.9397(2) 0.0220(5) Uani d . 1 1 . .
H H11 0.5212 0.7438 0.9722 0.021(5) Uiso calc R 1 1 . .
H H12 0.5384 0.7097 0.8615 0.021(5) Uiso calc R 1 1 . .
C C2 0.5519(2) 0.61639(15) 0.9748(2) 0.0252(5) Uani d . 1 1 . .
H H21 0.5742 0.6135 1.0534 0.029(5) Uiso calc R 1 1 . .
H H22 0.4714 0.6007 0.9511 0.029(5) Uiso calc R 1 1 . .
C C3 0.6218(2) 0.55456(15) 0.9297(2) 0.0254(5) Uani d . 1 1 . .
H H31 0.5922 0.5534 0.8507 0.020(3) Uiso calc R 1 1 . .
O O3 0.61486(16) 0.47186(12) 0.96916(18) 0.0397(5) Uani d D 1 1 . .
H H3 0.5463(8) 0.460(2) 0.960(3) 0.063(8) Uiso d D 1 1 . .
C C4 0.74744(19) 0.57634(14) 0.95482(19) 0.0208(5) Uani d . 1 1 . .
C C5 0.75942(18) 0.66913(14) 0.92399(18) 0.0177(4) Uani d . 1 1 . .
H H5 0.7260 0.6715 0.8455 0.020(3) Uiso calc R 1 1 . .
C C6 0.88191(19) 0.69683(15) 0.9390(2) 0.0226(5) Uani d . 1 1 . .
H H61 0.9164 0.7073 1.0153 0.030(5) Uiso calc R 1 1 . .
H H62 0.9253 0.6522 0.9147 0.030(5) Uiso calc R 1 1 . .
C C7 0.88569(19) 0.77608(14) 0.8752(2) 0.0232(5) Uani d . 1 1 . .
H H71 0.8529 0.7643 0.7990 0.029(5) Uiso calc R 1 1 . .
H H72 0.9652 0.7924 0.8836 0.029(5) Uiso calc R 1 1 . .
C C8 0.82157(17) 0.84966(14) 0.90925(19) 0.0197(5) Uani d . 1 1 . .
C C9 0.70127(17) 0.81911(13) 0.91449(18) 0.0172(4) Uani d . 1 1 . .
H H9 0.6611 0.8087 0.8386 0.020(3) Uiso calc R 1 1 . .
C C10 0.69188(18) 0.73431(14) 0.97192(17) 0.0179(4) Uani d . 1 1 . .
C C11 0.63892(18) 0.89211(15) 0.94712(18) 0.0205(5) Uani d . 1 1 . .
O O11 0.57411(14) 0.88509(11) 1.00575(15) 0.0282(4) Uani d . 1 1 . .
C C12 0.65632(19) 0.97442(14) 0.90521(18) 0.0209(5) Uani d . 1 1 . .
H H121 0.6089 1.0185 0.9163 0.020(3) Uiso calc R 1 1 . .
C C13 0.73478(18) 0.99204(14) 0.85198(18) 0.0196(5) Uani d . 1 1 . .
C C14 0.80878(18) 0.92267(14) 0.82496(19) 0.0199(5) Uani d . 1 1 . .
C C15 0.92351(19) 0.96124(15) 0.8247(2) 0.0259(5) Uani d . 1 1 . .
H H151 0.9596 0.9824 0.8967 0.026(5) Uiso calc R 1 1 . .
H H152 0.9729 0.9177 0.8068 0.026(5) Uiso calc R 1 1 . .
C C16 0.9116(2) 1.03230(15) 0.7450(2) 0.0285(6) Uani d . 1 1 . .
H H161 0.9854 1.0601 0.7537 0.036(6) Uiso calc R 1 1 . .
H H162 0.8888 1.0095 0.6720 0.036(6) Uiso calc R 1 1 . .
C C17 0.8259(2) 1.09517(15) 0.7596(2) 0.0269(5) Uani d . 1 1 . .
C C18 0.74776(19) 1.07751(14) 0.81372(19) 0.0221(5) Uani d . 1 1 . .
C C19 0.6686(2) 1.14449(14) 0.8350(2) 0.0246(5) Uani d . 1 1 . .
H H191 0.6638 1.1395 0.9097 0.039(6) Uiso calc R 1 1 . .
H H192 0.5925 1.1339 0.7889 0.039(6) Uiso calc R 1 1 . .
C C20 0.7025(2) 1.23423(15) 0.8162(2) 0.0295(6) Uani d . 1 1 . .
C C21 0.7361(2) 1.23658(17) 0.7106(2) 0.0355(6) Uani d . 1 1 . .
H H211 0.7563 1.2944 0.6963 0.051(7) Uiso calc R 1 1 . .
H H212 0.6708 1.2197 0.6526 0.051(7) Uiso calc R 1 1 . .
C C22 0.8354(2) 1.17911(17) 0.7106(2) 0.0366(6) Uani d . 1 1 . .
H H221 0.8407 1.1710 0.6365 0.048(6) Uiso calc R 1 1 . .
H H222 0.9057 1.2064 0.7504 0.048(6) Uiso calc R 1 1 . .
C C23 0.8009(2) 0.51984(15) 0.8847(2) 0.0280(5) Uani d . 1 1 . .
H H231 0.8830 0.5251 0.9068 0.038(5) Uiso calc R 1 1 . .
H H232 0.7740 0.5367 0.8102 0.038(5) Uiso calc R 1 1 . .
H H233 0.7796 0.4618 0.8926 0.038(5) Uiso calc R 1 1 . .
C C24 0.8059(2) 0.55615(17) 1.0711(2) 0.0301(6) Uani d . 1 1 . .
H H241 0.8103 0.4956 1.0808 0.038(5) Uiso calc R 1 1 . .
H H242 0.7626 0.5802 1.1178 0.038(5) Uiso calc R 1 1 . .
H H243 0.8820 0.5797 1.0888 0.038(5) Uiso calc R 1 1 . .
C C25 0.7305(2) 0.74225(15) 1.09450(19) 0.0255(5) Uani d . 1 1 . .
H H251 0.7163 0.7991 1.1155 0.031(4) Uiso calc R 1 1 . .
H H252 0.8111 0.7300 1.1183 0.031(4) Uiso calc R 1 1 . .
H H253 0.6884 0.7027 1.1272 0.031(4) Uiso calc R 1 1 . .
C C26 0.8895(2) 0.88082(16) 1.0190(2) 0.0270(5) Uani d . 1 1 . .
H H261 0.8883 0.8383 1.0729 0.039(5) Uiso calc R 1 1 . .
H H262 0.8558 0.9324 1.0371 0.039(5) Uiso calc R 1 1 . .
H H263 0.9674 0.8915 1.0165 0.039(5) Uiso calc R 1 1 . .
C C27 0.75315(19) 0.89320(15) 0.71071(19) 0.0222(5) Uani d . 1 1 . .
H H271 0.6876 0.8585 0.7113 0.030(4) Uiso calc R 1 1 . .
H H272 0.8075 0.8606 0.6834 0.030(4) Uiso calc R 1 1 . .
H H273 0.7291 0.9417 0.6649 0.030(4) Uiso calc R 1 1 . .
C C29 0.6023(2) 1.29271(16) 0.8107(2) 0.0344(6) Uani d . 1 1 . .
H H291 0.6256 1.3504 0.8035 0.039(5) Uiso calc R 1 1 . .
H H292 0.5763 1.2871 0.8758 0.039(5) Uiso calc R 1 1 . .
H H293 0.5410 1.2780 0.7492 0.039(5) Uiso calc R 1 1 . .
C C30 0.8008(3) 1.26177(18) 0.9081(3) 0.0438(8) Uani d . 1 1 . .
H H301 0.8598 1.2191 0.9209 0.051(5) Uiso calc R 1 1 . .
H H302 0.7740 1.2694 0.9725 0.051(5) Uiso calc R 1 1 . .
H H303 0.8315 1.3145 0.8897 0.051(5) Uiso calc R 1 1 . .
C C31 0.3809(2) 0.97248(14) 0.43848(19) 0.0227(5) Uani d . 1 1 . .
H H311 0.4442 0.9347 0.4366 0.029(5) Uiso calc R 1 1 . .
H H312 0.3126 0.9506 0.3881 0.029(5) Uiso calc R 1 1 . .
C C32 0.4067(2) 1.05953(15) 0.40242(19) 0.0243(5) Uani d . 1 1 . .
H H321 0.4782 1.0797 0.4495 0.030(5) Uiso calc R 1 1 . .
H H322 0.4168 1.0562 0.3292 0.030(5) Uiso calc R 1 1 . .
C C33 0.3134(2) 1.12142(14) 0.40473(19) 0.0232(5) Uani d . 1 1 . .
H H331 0.2435 1.0986 0.3559 0.031(4) Uiso calc R 1 1 . .
O O33 0.33349(16) 1.19994(10) 0.36145(14) 0.0300(4) Uani d D 1 1 . .
H H33 0.387(2) 1.225(2) 0.402(2) 0.063(8) Uiso d D 1 1 . .
C C34 0.28831(19) 1.12850(14) 0.51480(19) 0.0204(5) Uani d . 1 1 . .
C C35 0.26916(17) 1.03865(13) 0.55319(18) 0.0181(4) Uani d . 1 1 . .
H H35 0.2014 1.0179 0.4994 0.031(4) Uiso calc R 1 1 . .
C C36 0.2348(2) 1.03607(14) 0.65826(19) 0.0228(5) Uani d . 1 1 . .
H H361 0.3018 1.0450 0.7180 0.031(5) Uiso calc R 1 1 . .
H H362 0.1802 1.0812 0.6598 0.031(5) Uiso calc R 1 1 . .
C C37 0.1818(2) 0.95215(15) 0.6708(2) 0.0228(5) Uani d . 1 1 . .
H H371 0.1132 0.9451 0.6123 0.033(5) Uiso calc R 1 1 . .
H H372 0.1585 0.9520 0.7385 0.033(5) Uiso calc R 1 1 . .
C C38 0.26091(18) 0.87747(14) 0.67029(18) 0.0196(5) Uani d . 1 1 . .
C C39 0.31363(17) 0.88578(14) 0.57250(17) 0.0176(4) Uani d . 1 1 . .
H H39 0.2492 0.8762 0.5092 0.031(4) Uiso calc R 1 1 . .
C C40 0.36224(17) 0.97260(14) 0.55178(17) 0.0174(4) Uani d . 1 1 . .
C C41 0.39175(19) 0.81162(14) 0.57326(19) 0.0222(5) Uani d . 1 1 . .
O O41 0.48323(14) 0.81579(10) 0.55101(15) 0.0273(4) Uani d . 1 1 . .
C C42 0.3518(2) 0.73038(15) 0.6013(2) 0.0329(6) Uani d . 1 1 A .
H H421 0.3924 0.6822 0.5903 0.031(4) Uiso calc R 1 1 . .
C C43 0.2621(2) 0.71939(15) 0.6414(2) 0.0306(6) Uani d U 1 1 . .
C C44 0.1919(2) 0.79335(15) 0.6609(2) 0.0251(5) Uani d U 1 1 A .
C C45 0.161(2) 0.7699(11) 0.764(2) 0.032(2) Uani d PDU 0.557(4) 1 A 1
H H451 0.2311 0.7597 0.8192 0.036(6) Uiso calc PR 0.557(4) 1 A 1
H H452 0.1229 0.8183 0.7872 0.036(6) Uiso calc PR 0.557(4) 1 A 1
C C46 0.0848(17) 0.6943(10) 0.758(2) 0.0439(19) Uani d PDU 0.557(4) 1 A 1
H H461 0.0180 0.6975 0.6974 0.036(6) Uiso calc PR 0.557(4) 1 A 1
H H462 0.0603 0.6869 0.8250 0.036(6) Uiso calc PR 0.557(4) 1 A 1
C C47 0.1661(7) 0.6252(6) 0.7437(7) 0.0365(18) Uani d PDU 0.557(4) 1 A 1
C C48 0.2400(7) 0.6352(6) 0.6817(7) 0.0259(16) Uani d PU 0.557(4) 1 A 1
C C49 0.3009(5) 0.5626(4) 0.6522(5) 0.0278(12) Uani d PU 0.557(4) 1 A 1
H H491 0.3782 0.5622 0.6989 0.062(7) Uiso calc PR 0.557(4) 1 A 1
H H492 0.3073 0.5707 0.5784 0.062(7) Uiso calc PR 0.557(4) 1 A 1
C C50 0.247(2) 0.476(3) 0.6595(16) 0.0299(9) Uani d PDU 0.557(4) 1 A 1
C C51 0.2104(4) 0.4726(3) 0.7625(4) 0.0316(11) Uani d PU 0.557(4) 1 A 1
H H511 0.1750 0.4179 0.7676 0.062(7) Uiso calc PR 0.557(4) 1 A 1
H H512 0.2776 0.4772 0.8230 0.062(7) Uiso calc PR 0.557(4) 1 A 1
C C52 0.1282(6) 0.5408(4) 0.7713(6) 0.0375(14) Uani d PU 0.557(4) 1 A 1
H H521 0.0539 0.5280 0.7232 0.062(7) Uiso calc PR 0.557(4) 1 A 1
H H522 0.1191 0.5422 0.8449 0.062(7) Uiso calc PR 0.557(4) 1 A 1
C C53 0.1790(2) 1.17875(16) 0.5008(2) 0.0306(6) Uani d . 1 1 . .
H H531 0.1842 1.2300 0.4615 0.033(4) Uiso calc R 1 1 . .
H H532 0.1676 1.1928 0.5708 0.033(4) Uiso calc R 1 1 . .
H H533 0.1153 1.1454 0.4613 0.033(4) Uiso calc R 1 1 . .
C C54 0.3818(2) 1.17710(15) 0.5922(2) 0.0249(5) Uani d . 1 1 . .
H H541 0.3797 1.2356 0.5701 0.036(4) Uiso calc R 1 1 . .
H H542 0.4551 1.1531 0.5919 0.036(4) Uiso calc R 1 1 . .
H H543 0.3703 1.1737 0.6641 0.036(4) Uiso calc R 1 1 . .
C C55 0.47564(18) 0.99181(15) 0.6325(2) 0.0237(5) Uani d . 1 1 . .
H H551 0.5144 0.9395 0.6576 0.029(4) Uiso calc R 1 1 . .
H H552 0.4614 1.0225 0.6931 0.029(4) Uiso calc R 1 1 . .
H H553 0.5228 1.0256 0.5980 0.029(4) Uiso calc R 1 1 . .
C C56 0.3544(2) 0.87866(16) 0.77538(19) 0.0287(5) Uani d . 1 1 . .
H H561 0.4030 0.9272 0.7761 0.041(5) Uiso calc R 1 1 . .
H H562 0.3993 0.8276 0.7809 0.041(5) Uiso calc R 1 1 . .
H H563 0.3199 0.8819 0.8357 0.041(5) Uiso calc R 1 1 . .
C C57 0.0847(2) 0.79513(17) 0.5679(2) 0.0371(7) Uani d . 1 1 . .
H H571 0.0564 0.7383 0.5521 0.047(5) Uiso calc R 1 1 A .
H H572 0.1029 0.8191 0.5048 0.047(5) Uiso calc R 1 1 . .
H H573 0.0269 0.8292 0.5878 0.047(5) Uiso calc R 1 1 . .
C C59 0.1462(6) 0.4640(4) 0.5643(5) 0.0533(17) Uani d PDU 0.557(4) 1 A 1
H H591 0.1723 0.4599 0.4991 0.066(6) Uiso calc PR 0.557(4) 1 A 1
H H592 0.0950 0.5116 0.5589 0.066(6) Uiso calc PR 0.557(4) 1 A 1
H H593 0.1064 0.4128 0.5739 0.066(6) Uiso calc PR 0.557(4) 1 A 1
C C60 0.3364(7) 0.4090(4) 0.6623(8) 0.057(2) Uani d PDU 0.557(4) 1 A 1
H H601 0.4007 0.4188 0.7231 0.066(6) Uiso calc PR 0.557(4) 1 A 1
H H602 0.3615 0.4111 0.5964 0.066(6) Uiso calc PR 0.557(4) 1 A 1
H H603 0.3040 0.3541 0.6692 0.066(6) Uiso calc PR 0.557(4) 1 A 1
C C75 0.151(3) 0.7840(15) 0.765(3) 0.032(2) Uani d PDU 0.443(4) 1 A 2
H H751 0.2144 0.7912 0.8284 0.036(6) Uiso calc PR 0.443(4) 1 A 2
H H752 0.0929 0.8266 0.7675 0.036(6) Uiso calc PR 0.443(4) 1 A 2
C C76 0.101(2) 0.6971(13) 0.764(3) 0.0439(19) Uani d PDU 0.443(4) 1 A 2
H H761 0.0183 0.7037 0.7393 0.036(6) Uiso calc PR 0.443(4) 1 A 2
H H762 0.1167 0.6789 0.8390 0.036(6) Uiso calc PR 0.443(4) 1 A 2
C C77 0.1322(8) 0.6236(7) 0.7014(8) 0.0305(19) Uani d PDU 0.443(4) 1 A 2
C C78 0.2109(9) 0.6345(8) 0.6472(7) 0.0195(16) Uani d PU 0.443(4) 1 A 2
C C79 0.2649(7) 0.5606(5) 0.6046(6) 0.0277(15) Uani d PU 0.443(4) 1 A 2
H H791 0.2351 0.5579 0.5265 0.062(7) Uiso calc PR 0.443(4) 1 A 2
H H792 0.3471 0.5700 0.6195 0.062(7) Uiso calc PR 0.443(4) 1 A 2
C C80 0.243(3) 0.478(4) 0.653(2) 0.0299(9) Uani d PDU 0.443(4) 1 A 2
C C81 0.1184(6) 0.4708(4) 0.6487(6) 0.0394(15) Uani d PU 0.443(4) 1 A 2
H H811 0.0737 0.4752 0.5741 0.062(7) Uiso calc PR 0.443(4) 1 A 2
H H812 0.1029 0.4158 0.6764 0.062(7) Uiso calc PR 0.443(4) 1 A 2
C C82 0.0838(7) 0.5386(5) 0.7140(8) 0.0408(18) Uani d PU 0.443(4) 1 A 2
H H821 0.1072 0.5225 0.7899 0.062(7) Uiso calc PR 0.443(4) 1 A 2
H H822 0.0006 0.5427 0.6941 0.062(7) Uiso calc PR 0.443(4) 1 A 2
C C89 0.2759(8) 0.4065(4) 0.5871(8) 0.051(2) Uani d PDU 0.443(4) 1 A 2
H H891 0.2724 0.3533 0.6232 0.066(6) Uiso calc PR 0.443(4) 1 A 2
H H892 0.3525 0.4155 0.5796 0.066(6) Uiso calc PR 0.443(4) 1 A 2
H H893 0.2234 0.4053 0.5165 0.066(6) Uiso calc PR 0.443(4) 1 A 2
C C90 0.3167(7) 0.4700(5) 0.7668(6) 0.0491(19) Uani d PDU 0.443(4) 1 A 2
H H901 0.3058 0.5193 0.8076 0.066(6) Uiso calc PR 0.443(4) 1 A 2
H H902 0.3961 0.4660 0.7655 0.066(6) Uiso calc PR 0.443(4) 1 A 2
H H903 0.2951 0.4200 0.8001 0.066(6) Uiso calc PR 0.443(4) 1 A 2

loop_
_atom_site_aniso_label
_atom_site_aniso_U_11
_atom_site_aniso_U_22
_atom_site_aniso_U_33
_atom_site_aniso_U_12
_atom_site_aniso_U_13
_atom_site_aniso_U_23
C1 0.0153(11) 0.0214(11) 0.0293(13) 0.0018(9) 0.0057(9) 0.0022(9)
C2 0.0197(11) 0.0241(12) 0.0332(14) -0.0016(10) 0.0091(10) 0.0048(10)
C3 0.0245(12) 0.0204(11) 0.0318(13) -0.0014(10) 0.0078(10) 0.0043(10)
O3 0.0298(10) 0.0244(10) 0.0685(14) -0.0020(8) 0.0190(10) 0.0115(9)
C4 0.0209(11) 0.0174(11) 0.0254(12) 0.0030(9) 0.0082(9) 0.0060(9)
C5 0.0149(10) 0.0173(10) 0.0209(11) 0.0022(8) 0.0047(8) 0.0017(9)
C6 0.0134(10) 0.0214(11) 0.0322(13) 0.0043(9) 0.0043(9) 0.0041(10)
C7 0.0134(10) 0.0218(11) 0.0355(14) 0.0013(9) 0.0079(9) 0.0013(10)
C8 0.0093(9) 0.0196(11) 0.0275(12) -0.0006(8) -0.0004(9) -0.0018(9)
C9 0.0128(10) 0.0169(10) 0.0202(11) 0.0005(8) 0.0011(8) -0.0012(8)
C10 0.0143(10) 0.0188(10) 0.0199(11) 0.0015(8) 0.0032(8) 0.0011(9)
C11 0.0160(10) 0.0206(11) 0.0240(11) 0.0010(9) 0.0032(9) -0.0016(9)
O11 0.0253(8) 0.0237(8) 0.0396(10) 0.0047(7) 0.0159(8) 0.0006(8)
C12 0.0195(10) 0.0174(11) 0.0247(12) 0.0038(9) 0.0034(9) -0.0018(9)
C13 0.0146(10) 0.0182(11) 0.0220(11) -0.0013(9) -0.0028(8) -0.0017(9)
C14 0.0128(10) 0.0187(10) 0.0268(12) -0.0003(9) 0.0026(9) -0.0039(9)
C15 0.0140(10) 0.0244(12) 0.0374(14) -0.0017(9) 0.0032(10) 0.0043(11)
C16 0.0188(11) 0.0237(12) 0.0418(15) -0.0028(10) 0.0055(10) 0.0049(11)
C17 0.0222(12) 0.0209(11) 0.0352(14) -0.0024(10) 0.0025(10) 0.0011(10)
C18 0.0190(11) 0.0176(11) 0.0258(12) -0.0023(9) -0.0017(9) -0.0021(9)
C19 0.0226(11) 0.0186(11) 0.0295(13) -0.0001(9) 0.0007(10) -0.0021(10)
C20 0.0239(12) 0.0182(11) 0.0395(15) -0.0006(10) -0.0051(11) -0.0029(10)
C21 0.0318(14) 0.0232(13) 0.0480(17) -0.0018(11) 0.0033(12) 0.0082(12)
C22 0.0328(14) 0.0273(13) 0.0506(18) -0.0017(12) 0.0119(13) 0.0079(12)
C23 0.0313(13) 0.0181(11) 0.0371(15) 0.0031(10) 0.0131(11) 0.0030(10)
C24 0.0280(12) 0.0301(13) 0.0323(14) 0.0075(11) 0.0080(10) 0.0108(11)
C25 0.0252(12) 0.0266(12) 0.0239(12) 0.0048(10) 0.0047(10) -0.0015(10)
C26 0.0195(11) 0.0234(12) 0.0322(13) -0.0024(10) -0.0043(10) -0.0002(10)
C27 0.0194(11) 0.0206(11) 0.0267(12) 0.0009(9) 0.0057(9) -0.0020(9)
C29 0.0310(14) 0.0204(12) 0.0451(16) 0.0021(11) -0.0030(12) -0.0006(11)
C30 0.0352(15) 0.0260(13) 0.058(2) -0.0010(12) -0.0126(14) -0.0082(13)
C31 0.0256(11) 0.0195(11) 0.0245(12) -0.0029(10) 0.0090(9) -0.0028(9)
C32 0.0255(12) 0.0222(11) 0.0261(12) -0.0029(10) 0.0079(10) 0.0014(10)
C33 0.0228(11) 0.0194(11) 0.0242(12) -0.0043(9) -0.0002(9) 0.0030(9)
O33 0.0358(10) 0.0218(9) 0.0288(10) -0.0029(8) 0.0014(8) 0.0079(7)
C34 0.0181(10) 0.0157(10) 0.0251(12) 0.0013(9) 0.0011(9) 0.0008(9)
C35 0.0125(10) 0.0176(11) 0.0212(11) -0.0011(8) -0.0014(8) -0.0008(8)
C36 0.0238(12) 0.0189(11) 0.0261(13) 0.0045(9) 0.0069(10) -0.0007(9)
C37 0.0209(11) 0.0205(11) 0.0292(13) 0.0036(9) 0.0106(10) 0.0009(10)
C38 0.0172(10) 0.0193(11) 0.0221(12) 0.0030(9) 0.0045(9) 0.0025(9)
C39 0.0138(10) 0.0179(10) 0.0200(11) -0.0005(9) 0.0021(8) -0.0012(9)
C40 0.0139(10) 0.0163(10) 0.0206(11) -0.0009(8) 0.0015(8) -0.0022(9)
C41 0.0212(11) 0.0179(11) 0.0290(13) 0.0015(9) 0.0094(10) -0.0011(9)
O41 0.0216(8) 0.0195(8) 0.0447(11) 0.0025(7) 0.0158(8) 0.0011(7)
C42 0.0335(14) 0.0166(12) 0.0562(18) 0.0057(10) 0.0256(13) 0.0018(11)
C43 0.0301(14) 0.0192(12) 0.0485(16) 0.0022(10) 0.0213(12) 0.0025(11)
C44 0.0236(12) 0.0183(11) 0.0372(14) 0.0018(10) 0.0146(11) 0.0036(10)
C45 0.043(4) 0.014(6) 0.0527(18) 0.012(4) 0.034(3) 0.005(4)
C46 0.047(5) 0.0273(16) 0.073(3) 0.002(2) 0.044(3) 0.0098(16)
C47 0.040(5) 0.023(3) 0.054(5) 0.004(3) 0.026(4) 0.006(4)
C48 0.019(4) 0.020(2) 0.039(5) 0.005(3) 0.007(3) 0.006(4)
C49 0.030(3) 0.017(2) 0.040(4) 0.000(2) 0.016(3) 0.000(3)
C50 0.0395(19) 0.0182(16) 0.035(2) -0.0023(14) 0.0144(13) 0.003(3)
C51 0.043(3) 0.018(2) 0.037(3) 0.0040(19) 0.015(2) 0.0093(19)
C52 0.049(4) 0.026(3) 0.047(4) 0.006(3) 0.030(3) 0.009(3)
C53 0.0240(12) 0.0239(12) 0.0433(15) 0.0070(10) 0.0071(11) 0.0065(11)
C54 0.0265(12) 0.0172(11) 0.0283(13) -0.0024(10) 0.0016(10) -0.0021(9)
C55 0.0138(10) 0.0211(11) 0.0323(13) -0.0009(9) -0.0013(9) 0.0008(9)
C56 0.0313(13) 0.0297(13) 0.0232(13) 0.0045(11) 0.0032(10) 0.0036(10)
C57 0.0231(12) 0.0283(14) 0.0588(19) -0.0108(11) 0.0082(12) 0.0026(13)
C59 0.066(4) 0.059(4) 0.034(3) -0.029(3) 0.009(2) -0.012(3)
C60 0.073(5) 0.025(3) 0.091(6) 0.009(3) 0.054(5) 0.006(3)
C75 0.043(4) 0.014(6) 0.0527(18) 0.012(4) 0.034(3) 0.005(4)
C76 0.047(5) 0.0273(16) 0.073(3) 0.002(2) 0.044(3) 0.0098(16)
C77 0.031(5) 0.024(3) 0.040(6) -0.001(4) 0.015(4) 0.004(4)
C78 0.015(5) 0.022(3) 0.018(5) 0.001(3) -0.003(3) 0.003(4)
C79 0.038(5) 0.019(3) 0.027(4) -0.004(3) 0.009(3) 0.001(3)
C80 0.0395(19) 0.0182(16) 0.035(2) -0.0023(14) 0.0144(13) 0.003(3)
C81 0.046(3) 0.028(3) 0.045(4) -0.013(3) 0.014(3) 0.002(3)
C82 0.046(5) 0.031(3) 0.051(5) -0.012(3) 0.022(4) 0.002(4)
C89 0.072(6) 0.021(3) 0.070(6) -0.002(4) 0.040(5) 0.000(3)
C90 0.059(5) 0.038(4) 0.045(4) 0.005(3) 0.002(3) 0.019(3)

loop_
_atom_type_symbol
_atom_type_description
_atom_type_scat_dispersion_real
_atom_type_scat_dispersion_imag
_atom_type_scat_source
C C 0.0033 0.0016 'International Tables Vol C Tables 4.2.6.8 and 6.1.1.4'
H H 0.0000 0.0000 'International Tables Vol C Tables 4.2.6.8 and 6.1.1.4'
O O 0.0106 0.0060 'International Tables Vol C Tables 4.2.6.8 and 6.1.1.4'

loop_
_geom_angle_atom_site_label_1
_geom_angle_atom_site_label_2
_geom_angle_atom_site_label_3
_geom_angle
C2 C1 C10 112.23(19)
C2 C1 H11 109.2
C10 C1 H11 109.2
C2 C1 H12 109.2
C10 C1 H12 109.2
H11 C1 H12 107.9
C3 C2 C1 112.11(19)
C3 C2 H21 109.2
C1 C2 H21 109.2
C3 C2 H22 109.2
C1 C2 H22 109.2
H21 C2 H22 107.9
O3 C3 C2 112.1(2)
O3 C3 C4 106.37(19)
C2 C3 C4 113.7(2)
O3 C3 H31 108.1
C2 C3 H31 108.1
C4 C3 H31 108.1
C3 O3 H3 107(3)
C3 C4 C24 111.00(19)
C3 C4 C23 107.0(2)
C24 C4 C23 107.08(19)
C3 C4 C5 108.51(18)
C24 C4 C5 113.8(2)
C23 C4 C5 109.21(18)
C6 C5 C10 110.90(18)
C6 C5 C4 113.39(18)
C10 C5 C4 116.46(18)
C6 C5 H5 104.9
C10 C5 H5 104.9
C4 C5 H5 104.9
C7 C6 C5 109.55(19)
C7 C6 H61 109.8
C5 C6 H61 109.8
C7 C6 H62 109.8
C5 C6 H62 109.8
H61 C6 H62 108.2
C6 C7 C8 113.32(19)
C6 C7 H71 108.9
C8 C7 H71 108.9
C6 C7 H72 108.9
C8 C7 H72 108.9
H71 C7 H72 107.7
C26 C8 C7 108.43(19)
C26 C8 C9 110.93(19)
C7 C8 C9 108.94(18)
C26 C8 C14 109.62(19)
C7 C8 C14 109.73(19)
C9 C8 C14 109.17(17)
C11 C9 C10 115.80(18)
C11 C9 C8 108.38(18)
C10 C9 C8 118.15(17)
C11 C9 H9 104.3
C10 C9 H9 104.3
C8 C9 H9 104.3
C25 C10 C1 109.20(18)
C25 C10 C5 114.17(18)
C1 C10 C5 106.40(18)
C25 C10 C9 112.15(18)
C1 C10 C9 108.15(17)
C5 C10 C9 106.45(17)
O11 C11 C12 119.2(2)
O11 C11 C9 123.3(2)
C12 C11 C9 117.56(19)
C13 C12 C11 124.7(2)
C13 C12 H121 117.7
C11 C12 H121 117.7
C12 C13 C18 121.1(2)
C12 C13 C14 120.3(2)
C18 C13 C14 118.49(19)
C13 C14 C15 107.62(18)
C13 C14 C27 107.32(18)
C15 C14 C27 107.84(19)
C13 C14 C8 109.97(18)
C15 C14 C8 111.49(18)
C27 C14 C8 112.40(18)
C16 C15 C14 111.74(19)
C16 C15 H151 109.3
C14 C15 H151 109.3
C16 C15 H152 109.3
C14 C15 H152 109.3
H151 C15 H152 107.9
C17 C16 C15 111.6(2)
C17 C16 H161 109.3
C15 C16 H161 109.3
C17 C16 H162 109.3
C15 C16 H162 109.3
H161 C16 H162 108.0
C18 C17 C16 122.2(2)
C18 C17 C22 123.1(2)
C16 C17 C22 114.6(2)
C17 C18 C13 121.2(2)
C17 C18 C19 120.9(2)
C13 C18 C19 117.9(2)
C18 C19 C20 115.1(2)
C18 C19 H191 108.5
C20 C19 H191 108.5
C18 C19 H192 108.5
C20 C19 H192 108.5
H191 C19 H192 107.5
C21 C20 C29 109.6(2)
C21 C20 C19 108.1(2)
C29 C20 C19 109.6(2)
C21 C20 C30 110.8(2)
C29 C20 C30 108.9(2)
C19 C20 C30 109.7(2)
C20 C21 C22 112.2(2)
C20 C21 H211 109.2
C22 C21 H211 109.2
C20 C21 H212 109.2
C22 C21 H212 109.2
H211 C21 H212 107.9
C17 C22 C21 113.2(2)
C17 C22 H221 108.9
C21 C22 H221 108.9
C17 C22 H222 108.9
C21 C22 H222 108.9
H221 C22 H222 107.8
C4 C23 H231 109.5
C4 C23 H232 109.5
H231 C23 H232 109.5
C4 C23 H233 109.5
H231 C23 H233 109.5
H232 C23 H233 109.5
C4 C24 H241 109.5
C4 C24 H242 109.5
H241 C24 H242 109.5
C4 C24 H243 109.5
H241 C24 H243 109.5
H242 C24 H243 109.5
C10 C25 H251 109.5
C10 C25 H252 109.5
H251 C25 H252 109.5
C10 C25 H253 109.5
H251 C25 H253 109.5
H252 C25 H253 109.5
C8 C26 H261 109.5
C8 C26 H262 109.5
H261 C26 H262 109.5
C8 C26 H263 109.5
H261 C26 H263 109.5
H262 C26 H263 109.5
C14 C27 H271 109.5
C14 C27 H272 109.5
H271 C27 H272 109.5
C14 C27 H273 109.5
H271 C27 H273 109.5
H272 C27 H273 109.5
C20 C29 H291 109.5
C20 C29 H292 109.5
H291 C29 H292 109.5
C20 C29 H293 109.5
H291 C29 H293 109.5
H292 C29 H293 109.5
C20 C30 H301 109.5
C20 C30 H302 109.5
H301 C30 H302 109.5
C20 C30 H303 109.5
H301 C30 H303 109.5
H302 C30 H303 109.5
C32 C31 C40 112.41(18)
C32 C31 H311 109.1
C40 C31 H311 109.1
C32 C31 H312 109.1
C40 C31 H312 109.1
H311 C31 H312 107.9
C33 C32 C31 112.04(19)
C33 C32 H321 109.2
C31 C32 H321 109.2
C33 C32 H322 109.2
C31 C32 H322 109.2
H321 C32 H322 107.9
O33 C33 C32 111.34(19)
O33 C33 C34 113.27(19)
C32 C33 C34 113.07(19)
O33 C33 H331 106.2
C32 C33 H331 106.2
C34 C33 H331 106.2
C33 O33 H33 112(3)
C54 C34 C53 107.3(2)
C54 C34 C33 110.85(19)
C53 C34 C33 107.43(19)
C54 C34 C35 114.02(19)
C53 C34 C35 109.02(18)
C33 C34 C35 107.99(18)
C36 C35 C40 110.97(18)
C36 C35 C34 114.04(18)
C40 C35 C34 117.02(17)
C36 C35 H35 104.4
C40 C35 H35 104.4
C34 C35 H35 104.4
C37 C36 C35 109.91(19)
C37 C36 H361 109.7
C35 C36 H361 109.7
C37 C36 H362 109.7
C35 C36 H362 109.7
H361 C36 H362 108.2
C36 C37 C38 113.62(18)
C36 C37 H371 108.8
C38 C37 H371 108.8
C36 C37 H372 108.8
C38 C37 H372 108.8
H371 C37 H372 107.7
C37 C38 C56 108.34(19)
C37 C38 C39 108.93(18)
C56 C38 C39 110.42(18)
C37 C38 C44 109.75(18)
C56 C38 C44 110.06(19)
C39 C38 C44 109.32(18)
C41 C39 C40 115.46(17)
C41 C39 C38 108.27(18)
C40 C39 C38 117.82(17)
C41 C39 H39 104.6
C40 C39 H39 104.6
C38 C39 H39 104.6
C31 C40 C55 108.89(18)
C31 C40 C35 107.13(18)
C55 C40 C35 113.10(18)
C31 C40 C39 108.42(17)
C55 C40 C39 112.14(18)
C35 C40 C39 106.95(16)
O41 C41 C42 119.2(2)
O41 C41 C39 124.4(2)
C42 C41 C39 116.45(19)
C43 C42 C41 124.7(2)
C43 C42 H421 117.6
C41 C42 H421 117.6
C42 C43 C48 119.4(4)
C42 C43 C78 122.0(5)
C42 C43 C44 120.9(2)
C48 C43 C44 119.1(4)
C78 C43 C44 115.8(5)
C43 C44 C45 103.2(8)
C43 C44 C57 106.8(2)
C45 C44 C57 109.8(10)
C43 C44 C75 112.7(10)
C57 C44 C75 106.4(13)
C43 C44 C38 111.34(18)
C45 C44 C38 112.8(8)
C57 C44 C38 112.2(2)
C75 C44 C38 107.3(10)
C46 C45 C44 116(2)
C46 C45 H451 108.3
C44 C45 H451 108.3
C46 C45 H452 108.3
C44 C45 H452 108.3
H451 C45 H452 107.4
C45 C46 C47 100.0(13)
C45 C46 H461 111.8
C47 C46 H461 111.8
C45 C46 H462 111.8
C47 C46 H462 111.8
H461 C46 H462 109.5
C48 C47 C52 122.5(8)
C48 C47 C46 122.5(12)
C52 C47 C46 111.8(10)
C47 C48 C49 120.7(8)
C47 C48 C43 121.1(8)
C49 C48 C43 118.2(7)
C48 C49 C50 116.0(8)
C48 C49 H491 108.3
C50 C49 H491 108.3
C48 C49 H492 108.3
C50 C49 H492 108.3
H491 C49 H492 107.4
C51 C50 C59 110(2)
C51 C50 C60 109(2)
C59 C50 C60 111.1(13)
C51 C50 C49 108.2(13)
C59 C50 C49 110(2)
C60 C50 C49 109(2)
C52 C51 C50 113.0(11)
C52 C51 H511 109.0
C50 C51 H511 109.0
C52 C51 H512 109.0
C50 C51 H512 109.0
H511 C51 H512 107.8
C47 C52 C51 112.5(5)
C47 C52 H521 109.1
C51 C52 H521 109.1
C47 C52 H522 109.1
C51 C52 H522 109.1
H521 C52 H522 107.8
C34 C53 H531 109.5
C34 C53 H532 109.5
H531 C53 H532 109.5
C34 C53 H533 109.5
H531 C53 H533 109.5
H532 C53 H533 109.5
C34 C54 H541 109.5
C34 C54 H542 109.5
H541 C54 H542 109.5
C34 C54 H543 109.5
H541 C54 H543 109.5
H542 C54 H543 109.5
C40 C55 H551 109.5
C40 C55 H552 109.5
H551 C55 H552 109.5
C40 C55 H553 109.5
H551 C55 H553 109.5
H552 C55 H553 109.5
C38 C56 H561 109.5
C38 C56 H562 109.5
H561 C56 H562 109.5
C38 C56 H563 109.5
H561 C56 H563 109.5
H562 C56 H563 109.5
C44 C57 H571 109.5
C44 C57 H572 109.5
H571 C57 H572 109.5
C44 C57 H573 109.5
H571 C57 H573 109.5
H572 C57 H573 109.5
C76 C75 C44 107(2)
C76 C75 H751 110.3
C44 C75 H751 110.3
C76 C75 H752 110.3
C44 C75 H752 110.3
H751 C75 H752 108.6
C75 C76 C77 124(2)
C75 C76 H761 106.3
C77 C76 H761 106.3
C75 C76 H762 106.3
C77 C76 H762 106.3
H761 C76 H762 106.4
C78 C77 C82 121.8(10)
C78 C77 C76 119.0(15)
C82 C77 C76 118.7(14)
C77 C78 C43 120.4(11)
C77 C78 C79 121.5(11)
C43 C78 C79 117.4(9)
C80 C79 C78 113.4(9)
C80 C79 H791 108.9
C78 C79 H791 108.9
C80 C79 H792 108.9
C78 C79 H792 108.9
H791 C79 H792 107.7
C79 C80 C81 108.9(16)
C79 C80 C90 110(3)
C81 C80 C90 112(3)
C79 C80 C89 109(3)
C81 C80 C89 109(3)
C90 C80 C89 107.9(16)
C82 C81 C80 110.6(12)
C82 C81 H811 109.5
C80 C81 H811 109.5
C82 C81 H812 109.5
C80 C81 H812 109.5
H811 C81 H812 108.1
C81 C82 C77 114.7(7)
C81 C82 H821 108.6
C77 C82 H821 108.6
C81 C82 H822 108.6
C77 C82 H822 108.6
H821 C82 H822 107.6
C80 C89 H891 109.5
C80 C89 H892 109.5
H891 C89 H892 109.5
C80 C89 H893 109.5
H891 C89 H893 109.5
H892 C89 H893 109.5
C80 C90 H901 109.5
C80 C90 H902 109.5
H901 C90 H902 109.5
C80 C90 H903 109.5
H901 C90 H903 109.5
H902 C90 H903 109.5

loop_
_geom_bond_atom_site_label_1
_geom_bond_atom_site_label_2
_geom_bond_distance
C1 C2 1.531(3)
C1 C10 1.556(3)
C1 H11 0.99
C1 H12 0.99
C2 C3 1.522(3)
C2 H21 0.99
C2 H22 0.99
C3 O3 1.433(3)
C3 C4 1.534(3)
C3 H31 1.00
O3 H3 0.84
C4 C24 1.536(3)
C4 C23 1.543(3)
C4 C5 1.559(3)
C5 C6 1.532(3)
C5 C10 1.558(3)
C5 H5 1.00
C6 C7 1.525(3)
C6 H61 0.99
C6 H62 0.99
C7 C8 1.544(3)
C7 H71 0.99
C7 H72 0.99
C8 C26 1.544(3)
C8 C9 1.573(3)
C8 C14 1.585(3)
C9 C11 1.517(3)
C9 C10 1.571(3)
C9 H9 1.00
C10 C25 1.549(3)
C11 O11 1.236(3)
C11 C12 1.465(3)
C12 C13 1.348(3)
C12 H121 0.95
C13 C18 1.481(3)
C13 C14 1.532(3)
C14 C15 1.538(3)
C14 C27 1.545(3)
C15 C16 1.523(3)
C15 H151 0.99
C15 H152 0.99
C16 C17 1.504(3)
C16 H161 0.99
C16 H162 0.99
C17 C18 1.352(4)
C17 C22 1.507(4)
C18 C19 1.520(3)
C19 C20 1.536(3)
C19 H191 0.99
C19 H192 0.99
C20 C21 1.528(4)
C20 C29 1.534(3)
C20 C30 1.536(4)
C21 C22 1.529(4)
C21 H211 0.99
C21 H212 0.99
C22 H221 0.99
C22 H222 0.99
C23 H231 0.98
C23 H232 0.98
C23 H233 0.98
C24 H241 0.98
C24 H242 0.98
C24 H243 0.98
C25 H251 0.98
C25 H252 0.98
C25 H253 0.98
C26 H261 0.98
C26 H262 0.98
C26 H263 0.98
C27 H271 0.98
C27 H272 0.98
C27 H273 0.98
C29 H291 0.98
C29 H292 0.98
C29 H293 0.98
C30 H301 0.98
C30 H302 0.98
C30 H303 0.98
C31 C32 1.532(3)
C31 C40 1.545(3)
C31 H311 0.99
C31 H312 0.99
C32 C33 1.522(3)
C32 H321 0.99
C32 H322 0.99
C33 O33 1.427(3)
C33 C34 1.540(3)
C33 H331 1.00
O33 H33 0.84
C34 C54 1.536(3)
C34 C53 1.537(3)
C34 C35 1.563(3)
C35 C36 1.526(3)
C35 C40 1.562(3)
C35 H35 1.00
C36 C37 1.522(3)
C36 H361 0.99
C36 H362 0.99
C37 C38 1.544(3)
C37 H371 0.99
C37 H372 0.99
C38 C56 1.548(3)
C38 C39 1.568(3)
C38 C44 1.583(3)
C39 C41 1.527(3)
C39 C40 1.566(3)
C39 H39 1.00
C40 C55 1.550(3)
C41 O41 1.229(3)
C41 C42 1.471(3)
C42 C43 1.341(3)
C42 H421 0.95
C43 C48 1.498(10)
C43 C78 1.510(13)
C43 C44 1.525(3)
C44 C45 1.53(3)
C44 C57 1.548(4)
C44 C75 1.57(4)
C45 C46 1.521(6)
C45 H451 0.99
C45 H452 0.99
C46 C47 1.535(8)
C46 H461 0.99
C46 H462 0.99
C47 C48 1.365(13)
C47 C52 1.504(11)
C48 C49 1.485(12)
C49 C50 1.55(6)
C49 H491 0.99
C49 H492 0.99
C50 C51 1.52(4)
C50 C59 1.529(12)
C50 C60 1.530(12)
C51 C52 1.512(7)
C51 H511 0.99
C51 H512 0.99
C52 H521 0.99
C52 H522 0.99
C53 H531 0.98
C53 H532 0.98
C53 H533 0.98
C54 H541 0.98
C54 H542 0.98
C54 H543 0.98
C55 H551 0.98
C55 H552 0.98
C55 H553 0.98
C56 H561 0.98
C56 H562 0.98
C56 H563 0.98
C57 H571 0.98
C57 H572 0.98
C57 H573 0.98
C59 H591 0.98
C59 H592 0.98
C59 H593 0.98
C60 H601 0.98
C60 H602 0.98
C60 H603 0.98
C75 C76 1.521(6)
C75 H751 0.99
C75 H752 0.99
C76 C77 1.535(8)
C76 H761 0.99
C76 H762 0.99
C77 C78 1.341(17)
C77 C82 1.513(14)
C78 C79 1.527(16)
C79 C80 1.52(7)
C79 H791 0.99
C79 H792 0.99
C80 C81 1.53(4)
C80 C90 1.534(16)
C80 C89 1.534(16)
C81 C82 1.505(11)
C81 H811 0.99
C81 H812 0.99
C82 H821 0.99
C82 H822 0.99
C89 H891 0.98
C89 H892 0.98
C89 H893 0.98
C90 H901 0.98
C90 H902 0.98
C90 H903 0.98

loop_
_geom_hbond_atom_site_label_D
_geom_hbond_atom_site_label_H
_geom_hbond_atom_site_label_A
_geom_hbond_site_symmetry_A
_geom_hbond_distance_DH
_geom_hbond_distance_HA
_geom_hbond_distance_DA
_geom_hbond_angle_DHA
O3 H3 O11 2_647 0.84 2.04(2) 2.792(2) 148(4)
O33 H33 O41 2_656 0.84 2.127(15) 2.921(2) 158(4)

loop_
_geom_torsion_atom_site_label_1
_geom_torsion_atom_site_label_2
_geom_torsion_atom_site_label_3
_geom_torsion_atom_site_label_4
_geom_torsion
C10 C1 C2 C3 -57.5(3)
C1 C2 C3 O3 175.5(2)
C1 C2 C3 C4 54.7(3)
O3 C3 C4 C24 -48.6(3)
C2 C3 C4 C24 75.4(3)
O3 C3 C4 C23 68.0(2)
C2 C3 C4 C23 -168.1(2)
O3 C3 C4 C5 -174.30(19)
C2 C3 C4 C5 -50.3(3)
C3 C4 C5 C6 -176.4(2)
C24 C4 C5 C6 59.5(3)
C23 C4 C5 C6 -60.1(3)
C3 C4 C5 C10 53.1(3)
C24 C4 C5 C10 -71.0(3)
C23 C4 C5 C10 169.4(2)
C10 C5 C6 C7 -65.1(2)
C4 C5 C6 C7 161.72(19)
C5 C6 C7 C8 60.4(3)
C6 C7 C8 C26 71.7(2)
C6 C7 C8 C9 -49.2(3)
C6 C7 C8 C14 -168.62(18)
C26 C8 C9 C11 61.2(2)
C7 C8 C9 C11 -179.55(19)
C14 C8 C9 C11 -59.7(2)
C26 C8 C9 C10 -73.1(2)
C7 C8 C9 C10 46.2(3)
C14 C8 C9 C10 166.01(18)
C2 C1 C10 C25 -68.2(2)
C2 C1 C10 C5 55.5(2)
C2 C1 C10 C9 169.54(18)
C6 C5 C10 C25 -66.5(2)
C4 C5 C10 C25 65.1(3)
C6 C5 C10 C1 172.94(18)
C4 C5 C10 C1 -55.4(2)
C6 C5 C10 C9 57.8(2)
C4 C5 C10 C9 -170.58(18)
C11 C9 C10 C25 -55.8(2)
C8 C9 C10 C25 75.2(2)
C11 C9 C10 C1 64.7(2)
C8 C9 C10 C1 -164.32(19)
C11 C9 C10 C5 178.69(18)
C8 C9 C10 C5 -50.3(2)
C10 C9 C11 O11 -8.0(3)
C8 C9 C11 O11 -143.4(2)
C10 C9 C11 C12 172.83(19)
C8 C9 C11 C12 37.4(3)
O11 C11 C12 C13 171.2(2)
C9 C11 C12 C13 -9.5(3)
C11 C12 C13 C18 -179.0(2)
C11 C12 C13 C14 4.0(3)
C12 C13 C14 C15 -148.8(2)
C18 C13 C14 C15 34.2(3)
C12 C13 C14 C27 95.4(2)
C18 C13 C14 C27 -81.6(2)
C12 C13 C14 C8 -27.2(3)
C18 C13 C14 C8 155.81(19)
C26 C8 C14 C13 -66.9(2)
C7 C8 C14 C13 174.14(18)
C9 C8 C14 C13 54.8(2)
C26 C8 C14 C15 52.4(2)
C7 C8 C14 C15 -66.6(2)
C9 C8 C14 C15 174.10(19)
C26 C8 C14 C27 173.62(18)
C7 C8 C14 C27 54.6(2)
C9 C8 C14 C27 -64.7(2)
C13 C14 C15 C16 -58.5(3)
C27 C14 C15 C16 57.0(3)
C8 C14 C15 C16 -179.2(2)
C14 C15 C16 C17 51.7(3)
C15 C16 C17 C18 -18.2(3)
C15 C16 C17 C22 160.9(2)
C16 C17 C18 C13 -6.6(4)
C22 C17 C18 C13 174.3(2)
C16 C17 C18 C19 174.9(2)
C22 C17 C18 C19 -4.2(4)
C12 C13 C18 C17 -179.5(2)
C14 C13 C18 C17 -2.5(3)
C12 C13 C18 C19 -0.9(3)
C14 C13 C18 C19 176.1(2)
C17 C18 C19 C20 -14.4(3)
C13 C18 C19 C20 167.0(2)
C18 C19 C20 C21 45.4(3)
C18 C19 C20 C29 164.8(2)
C18 C19 C20 C30 -75.6(3)
C29 C20 C21 C22 -179.7(2)
C19 C20 C21 C22 -60.3(3)
C30 C20 C21 C22 60.0(3)
C18 C17 C22 C21 -10.5(4)
C16 C17 C22 C21 170.4(2)
C20 C21 C22 C17 43.6(3)
C40 C31 C32 C33 -58.0(3)
C31 C32 C33 O33 -174.44(19)
C31 C32 C33 C34 56.7(3)
O33 C33 C34 C54 -53.9(3)
C32 C33 C34 C54 74.0(2)
O33 C33 C34 C53 63.1(2)
C32 C33 C34 C53 -169.1(2)
O33 C33 C34 C35 -179.47(18)
C32 C33 C34 C35 -51.6(2)
C54 C34 C35 C36 60.6(2)
C53 C34 C35 C36 -59.3(2)
C33 C34 C35 C36 -175.74(18)
C54 C34 C35 C40 -71.3(3)
C53 C34 C35 C40 168.8(2)
C33 C34 C35 C40 52.4(2)
C40 C35 C36 C37 -63.8(2)
C34 C35 C36 C37 161.52(18)
C35 C36 C37 C38 59.8(3)
C36 C37 C38 C56 70.9(2)
C36 C37 C38 C39 -49.3(3)
C36 C37 C38 C44 -168.9(2)
C37 C38 C39 C41 179.90(18)
C56 C38 C39 C41 61.0(2)
C44 C38 C39 C41 -60.2(2)
C37 C38 C39 C40 46.6(2)
C56 C38 C39 C40 -72.3(2)
C44 C38 C39 C40 166.49(18)
C32 C31 C40 C55 -68.7(2)
C32 C31 C40 C35 53.9(2)
C32 C31 C40 C39 169.01(18)
C36 C35 C40 C31 173.24(18)
C34 C35 C40 C31 -53.5(2)
C36 C35 C40 C55 -66.8(2)
C34 C35 C40 C55 66.5(2)
C36 C35 C40 C39 57.2(2)
C34 C35 C40 C39 -169.58(18)
C41 C39 C40 C31 64.2(2)
C38 C39 C40 C31 -165.71(18)
C41 C39 C40 C55 -56.0(2)
C38 C39 C40 C55 74.0(2)
C41 C39 C40 C35 179.43(18)
C38 C39 C40 C35 -50.5(2)
C40 C39 C41 O41 -5.8(3)
C38 C39 C41 O41 -140.4(2)
C40 C39 C41 C42 175.1(2)
C38 C39 C41 C42 40.5(3)
O41 C41 C42 C43 170.1(3)
C39 C41 C42 C43 -10.8(4)
C41 C42 C43 C48 -171.0(4)
C41 C42 C43 C78 167.0(4)
C41 C42 C43 C44 0.4(5)
C42 C43 C44 C45 -142.6(10)
C48 C43 C44 C45 28.8(11)
C78 C43 C44 C45 50.0(11)
C42 C43 C44 C57 101.6(3)
C48 C43 C44 C57 -87.0(4)
C78 C43 C44 C57 -65.8(4)
C42 C43 C44 C75 -141.9(14)
C48 C43 C44 C75 29.5(14)
C78 C43 C44 C75 50.7(14)
C42 C43 C44 C38 -21.3(4)
C48 C43 C44 C38 150.1(4)
C78 C43 C44 C38 171.3(4)
C37 C38 C44 C43 170.5(2)
C56 C38 C44 C43 -70.4(3)
C39 C38 C44 C43 51.1(3)
C37 C38 C44 C45 -74.0(10)
C56 C38 C44 C45 45.2(10)
C39 C38 C44 C45 166.6(10)
C37 C38 C44 C57 50.7(3)
C56 C38 C44 C57 169.9(2)
C39 C38 C44 C57 -68.7(2)
C37 C38 C44 C75 -65.8(13)
C56 C38 C44 C75 53.4(13)
C39 C38 C44 C75 174.8(13)
C43 C44 C45 C46 -65.2(17)
C57 C44 C45 C46 48.4(18)
C75 C44 C45 C46 119(14)
C38 C44 C45 C46 174.4(13)
C44 C45 C46 C47 69(2)
C45 C46 C47 C48 -39(2)
C45 C46 C47 C52 161.2(15)
C52 C47 C48 C49 -9.7(10)
C46 C47 C48 C49 -167.9(12)
C52 C47 C48 C43 170.2(6)
C46 C47 C48 C43 12.0(14)
C42 C43 C48 C47 165.3(5)
C78 C43 C48 C47 -91(3)
C44 C43 C48 C47 -6.2(8)
C42 C43 C48 C49 -14.7(7)
C78 C43 C48 C49 89(3)
C44 C43 C48 C49 173.7(4)
C47 C48 C49 C50 21.1(10)
C43 C48 C49 C50 -158.9(7)
C48 C49 C50 C51 -44.0(7)
C48 C49 C50 C59 76.5(12)
C48 C49 C50 C60 -161.8(9)
C59 C50 C51 C52 -62(3)
C60 C50 C51 C52 175.8(16)
C49 C50 C51 C52 57.9(9)
C48 C47 C52 C51 22.6(10)
C46 C47 C52 C51 -177.1(12)
C50 C51 C52 C47 -47.7(18)
C43 C44 C75 C76 -48(2)
C45 C44 C75 C76 -44(12)
C57 C44 C75 C76 69(2)
C38 C44 C75 C76 -171.1(18)
C44 C75 C76 C77 24(4)
C75 C76 C77 C78 3(4)
C75 C76 C77 C82 175(3)
C82 C77 C78 C43 -176.6(7)
C76 C77 C78 C43 -4.3(18)
C82 C77 C78 C79 -6.3(12)
C76 C77 C78 C79 166.0(16)
C42 C43 C78 C77 170.2(6)
C48 C43 C78 C77 82(3)
C44 C43 C78 C77 -22.5(8)
C42 C43 C78 C79 -0.5(8)
C48 C43 C78 C79 -89(3)
C44 C43 C78 C79 166.8(5)
C77 C78 C79 C80 -14.6(12)
C43 C78 C79 C80 156.0(9)
C78 C79 C80 C81 47.8(8)
C78 C79 C80 C90 -74.9(15)
C78 C79 C80 C89 166.7(10)
C79 C80 C81 C82 -62.1(11)
C90 C80 C81 C82 60(4)
C89 C80 C81 C82 179(2)
C80 C81 C82 C77 43(2)
C78 C77 C82 C81 -8.2(12)
C76 C77 C82 C81 179.5(16)
